data_7103523
loop_
_publ_author_name
'Motoyama, Keiko'
'Koike, Takashi'
'Akita, Munetaka'

_publ_section_title
;
 Remarkable switching behavior of bimodally stimuli-responsive
 photochromic dithienylethenes with redox-active organometallic
 attachments.
;
_journal_issue 44
_journal_name_full 'Chemical communications (Cambridge, England)'
_journal_page_first 5812
_journal_page_last 5814
_journal_paper_doi 10.1039/b809318k
_journal_year 2008
_chemical_formula_moiety 'C30 H20 Cl2 F6 O4 S2 Ru2 '
_chemical_formula_sum 'C30 H20 Cl2 F6 O4 Ru2 S2'
_chemical_formula_weight 895.64
_space_group_IT_number 60
_symmetry_cell_setting orthorhombic
_symmetry_Int_Tables_number 60
_symmetry_space_group_name_Hall '-P 2n 2ab'
_symmetry_space_group_name_H-M 'P b c n'
_cell_angle_alpha 90
_cell_angle_beta 90
_cell_angle_gamma 90
_cell_formula_units_Z 4
_cell_length_a 20.883(2)
_cell_length_b 13.9416(7)
_cell_length_c 11.3024(9)
_cell_measurement_reflns_used 19559
_cell_measurement_temperature 213
_cell_measurement_theta_max 27.5
_cell_measurement_theta_min 3.0
_cell_volume 3290.7(4)
_computing_cell_refinement PROCESS-AUTO
_computing_data_collection PROCESS-AUTO
_computing_data_reduction 'teXsan Ver. 1.11'
_computing_publication_material 'teXsan Ver. 1.11'
_computing_structure_refinement SHELXL97
_computing_structure_solution SHELXS86
_diffrn_ambient_temperature 213
_diffrn_detector_area_resol_mean 10.00
_diffrn_measured_fraction_theta_full 0.997
_diffrn_measured_fraction_theta_max 0.997
_diffrn_measurement_device_type 'Rigaku RAXIS-IV Imaging Plate'
_diffrn_measurement_method \w
_diffrn_radiation_type 'Mo K\a'
_diffrn_radiation_wavelength 0.7107
_diffrn_reflns_av_R_equivalents 0.057
_diffrn_reflns_limit_h_max 26
_diffrn_reflns_limit_h_min -27
_diffrn_reflns_limit_k_max 16
_diffrn_reflns_limit_k_min -18
_diffrn_reflns_limit_l_max 14
_diffrn_reflns_limit_l_min -14
_diffrn_reflns_number 25860
_diffrn_reflns_theta_full 27.48
_diffrn_reflns_theta_max 27.49
_diffrn_reflns_theta_min 3.03
_exptl_absorpt_coefficient_mu 1.276
_exptl_absorpt_correction_T_max 0.880
_exptl_absorpt_correction_T_min 0.721
_exptl_absorpt_correction_type multi-scan
_exptl_absorpt_process_details '(Higashi, 1995)'
_exptl_crystal_colour colorless
_exptl_crystal_density_diffrn 1.804
_exptl_crystal_density_method 'not measured'
_exptl_crystal_description cube
_exptl_crystal_F_000 1760
_exptl_crystal_size_max 0.20
_exptl_crystal_size_mid 0.15
_exptl_crystal_size_min 0.15
_refine_diff_density_max 1.72
_refine_diff_density_min -1.24
_refine_ls_extinction_coef 0.0000
_refine_ls_extinction_expression Fc^*^=kFc[1+0.001xFc^2^\l^3^/sin(2\q)]^-1/4^
_refine_ls_extinction_method SHELXL
_refine_ls_goodness_of_fit_ref 1.678
_refine_ls_hydrogen_treatment noref
_refine_ls_number_parameters 229
_refine_ls_number_reflns 2910
_refine_ls_R_factor_all 0.0761
_refine_ls_R_factor_gt 0.0623
_refine_ls_shift/su_max -0.0330
_refine_ls_structure_factor_coef Fsqd
_refine_ls_weighting_details 'w = 1/[\s^2^(Fo^2^) + (0.1000P)^2^+0.0000P] where P=(Fo^2^+2Fc^2^)/3'
_refine_ls_weighting_scheme calc
_refine_ls_wR_factor_gt 0.2187
_refine_ls_wR_factor_ref 0.2260
_reflns_number_gt 2910
_reflns_number_total 3770
_reflns_threshold_expression >2.0sigma(I)
_cod_data_source_file b809318k.txt
_cod_data_source_block compound/1Ru/1013_
_cod_original_sg_symbol_H-M Pbcn
_cod_original_formula_sum 'C30 H20 Cl2 F6 O4 S2 Ru2 '
_cod_database_code 7103523

loop_
_symmetry_equiv_pos_as_xyz
x,y,z
1/2-x,1/2-y,1/2+z
1/2+x,1/2-y,-z
-x,y,1/2-z
-x,-y,-z
1/2+x,1/2+y,1/2-z
1/2-x,1/2+y,z
x,-y,1/2+z

loop_
_atom_site_label
_atom_site_type_symbol
_atom_site_fract_x
_atom_site_fract_y
_atom_site_fract_z
_atom_site_U_iso_or_equiv
_atom_site_adp_type
_atom_site_occupancy
_atom_site_calc_flag
_atom_site_refinement_flags
_atom_site_disorder_assembly
_atom_site_disorder_group
Ru(1) Ru 0.72918(2) 0.19145(3) 0.50074(3) 0.0376(2) Uani 1.00 d . . .
Cl(1) Cl 0.4900(5) 0.0628(8) 0.1340(10) 0.36336(7) Uiso 1.00 d . . .
S(1) S 0.64213(6) 0.1750(1) 0.7447(1) 0.0456(3) Uani 1.00 d . . .
F(1) F 0.5534(5) 0.5181(8) 0.5769(9) 0.051(2) Uani 0.50 d P . .
F(1A) F 0.5824(7) 0.5294(8) 0.627(2) 0.114(6) Uani 0.50 d P . .
F(2) F 0.6144(4) 0.5213(6) 0.7295(9) 0.054(2) Uani 0.50 d P . .
F(2A) F 0.5952(5) 0.5246(6) 0.814(1) 0.100(4) Uani 0.50 d P . .
F(3) F 0.4945(5) 0.6512(5) 0.6949(9) 0.077(3) Uani 0.50 d P . .
F(4) F 0.5295(5) 0.5986(8) 0.8582(9) 0.083(3) Uani 0.50 d P . .
O(31) O 0.8226(2) 0.3169(3) 0.6285(4) 0.068(1) Uani 1.00 d . . .
O(32) O 0.6973(2) 0.3528(3) 0.3339(4) 0.065(1) Uani 1.00 d . . .
C(1) C 0.5306(2) 0.4045(3) 0.7309(4) 0.038(1) Uani 1.00 d . . .
C(2) C 0.5524(6) 0.5017(8) 0.693(1) 0.03309(4) Uiso 0.50 d P . .
C(2A) C 0.5542(7) 0.5060(9) 0.730(1) 0.04620(5) Uiso 0.50 d P . .
C(3) C 0.5000 0.5687(5) 0.7500 0.053(2) Uani 1.00 d S . .
C(11) C 0.5828(2) 0.2506(4) 0.7934(5) 0.041(1) Uani 1.00 d . . .
C(12) C 0.5746(2) 0.3252(4) 0.7139(4) 0.037(1) Uani 1.00 d . . .
C(13) C 0.6187(2) 0.3171(3) 0.6149(5) 0.038(1) Uani 1.00 d . . .
C(14) C 0.6575(2) 0.2398(3) 0.6170(5) 0.039(1) Uani 1.00 d . . .
C(15) C 0.5499(3) 0.2333(5) 0.9094(5) 0.056(1) Uani 1.00 d . . .
C(21) C 0.6992(3) 0.0665(4) 0.3835(5) 0.055(1) Uani 1.00 d . . .
C(22) C 0.7644(3) 0.0861(4) 0.3642(6) 0.054(1) Uani 1.00 d . . .
C(23) C 0.7977(4) 0.0697(5) 0.4704(6) 0.058(2) Uani 1.00 d . . .
C(24) C 0.7528(4) 0.0419(4) 0.5570(7) 0.064(2) Uani 1.00 d . . .
C(25) C 0.6919(4) 0.0386(5) 0.5027(5) 0.061(2) Uani 1.00 d . . .
C(31) C 0.7862(3) 0.2713(4) 0.5826(5) 0.044(1) Uani 1.00 d . . .
C(32) C 0.7082(3) 0.2933(4) 0.3979(5) 0.049(1) Uani 1.00 d . . .
C(41) C 0.541(2) 0.020(2) 0.236(3) 0.1830(2) Uiso 0.50 d P . .
H(1) H 0.6205 0.3644 0.5541 0.0456 Uiso 1.00 calc . . .
H(2) H 0.5586 0.2880 0.9623 0.0700 Uiso 1.00 calc . . .
H(3) H 0.5053 0.2290 0.9003 0.0700 Uiso 1.00 calc . . .
H(4) H 0.5664 0.1780 0.9467 0.0700 Uiso 1.00 calc . . .
H(5) H 0.6658 0.0695 0.3257 0.0646 Uiso 1.00 calc . . .
H(6) H 0.7837 0.1057 0.2899 0.0646 Uiso 1.00 calc . . .
H(7) H 0.8429 0.0731 0.4816 0.0728 Uiso 1.00 calc . . .
H(8) H 0.7616 0.0222 0.6371 0.0729 Uiso 1.00 calc . . .
H(9) H 0.6526 0.0172 0.5398 0.0738 Uiso 1.00 calc . . .
H(10) H 0.5437 -0.0490 0.2325 0.2226 Uiso 0.50 calc P . .
H(11) H 0.5846 0.0432 0.2203 0.2226 Uiso 0.50 calc P . .

loop_
_atom_site_aniso_label
_atom_site_aniso_U_11
_atom_site_aniso_U_22
_atom_site_aniso_U_33
_atom_site_aniso_U_12
_atom_site_aniso_U_13
_atom_site_aniso_U_23
Ru(1) 0.0410(4) 0.0364(3) 0.0355(4) 0.0079(2) 0.0020(1) 0.0011(1)
S(1) 0.0435(7) 0.0498(7) 0.0437(7) 0.0105(6) 0.0044(6) 0.0110(6)
F(1) 0.067(6) 0.049(4) 0.039(4) -0.004(4) 0.007(4) 0.008(3)
F(1A) 0.12(1) 0.047(5) 0.17(2) 0.014(7) 0.11(1) 0.025(9)
F(2) 0.042(4) 0.054(4) 0.065(5) -0.016(3) -0.004(4) 0.004(4)
F(2A) 0.052(5) 0.059(5) 0.19(1) -0.016(4) -0.040(7) 0.015(7)
F(3) 0.086(6) 0.043(4) 0.103(7) 0.015(4) 0.029(6) 0.017(4)
F(4) 0.083(6) 0.090(7) 0.077(6) -0.022(5) 0.017(5) -0.047(5)
O(31) 0.065(3) 0.070(3) 0.069(3) -0.017(2) 0.007(2) -0.018(2)
O(32) 0.083(3) 0.057(2) 0.056(3) 0.032(2) 0.010(2) 0.021(2)
C(1) 0.032(2) 0.043(2) 0.038(3) -0.001(2) 0.003(2) 0.006(2)
C(3) 0.061(5) 0.037(4) 0.062(5) 0.0000 0.011(4) 0.0000
C(11) 0.034(2) 0.047(3) 0.042(3) 0.001(2) 0.004(2) 0.007(2)
C(12) 0.031(2) 0.042(2) 0.039(3) 0.002(2) 0.001(2) 0.002(2)
C(13) 0.034(2) 0.040(2) 0.040(3) 0.001(2) 0.005(2) 0.006(2)
C(14) 0.036(2) 0.042(3) 0.039(3) 0.005(2) 0.006(2) -0.001(2)
C(15) 0.050(3) 0.072(4) 0.047(3) 0.010(3) 0.010(3) 0.017(3)
C(21) 0.069(4) 0.040(3) 0.055(4) 0.001(3) -0.013(3) -0.010(2)
C(22) 0.067(4) 0.050(3) 0.044(3) 0.017(3) 0.006(3) -0.012(3)
C(23) 0.065(4) 0.047(3) 0.062(4) 0.031(3) -0.007(3) -0.009(3)
C(24) 0.106(5) 0.035(3) 0.052(4) 0.017(3) -0.012(4) 0.004(3)
C(25) 0.079(5) 0.039(3) 0.066(5) -0.002(3) 0.014(3) -0.001(2)
C(31) 0.044(3) 0.044(3) 0.044(3) 0.001(2) 0.010(2) -0.003(2)
C(32) 0.050(3) 0.054(3) 0.044(3) 0.015(3) 0.010(3) -0.004(3)

loop_
_atom_type_symbol
_atom_type_description
_atom_type_scat_dispersion_real
_atom_type_scat_dispersion_imag
_atom_type_scat_source
C C 0.003 0.002
;International Tables for Crystallography
(1992, Vol. C, Tables 4.2.6.8 and 6.1.1.4)
;
H H 0.000 0.000
;International Tables for Crystallography
(1992, Vol. C, Table 6.1.1.4)
;
O O 0.011 0.006
;International Tables for Crystallography
(1992, Vol. C, Tables 4.2.6.8 and 6.1.1.4)
;
F F 0.017 0.010
;International Tables for Crystallography
(1992, Vol. C, Tables 4.2.6.8 and 6.1.1.4)
;
S S 0.125 0.123
;International Tables for Crystallography
(1992, Vol. C, Tables 4.2.6.8 and 6.1.1.4)
;
Ru Ru -1.259 0.836
;International Tables for Crystallography
(1992, Vol. C, Tables 4.2.6.8 and 6.1.1.4)
;
Cl Cl 0.148 0.159
;International Tables for Crystallography
(1992, Vol. C, Tables 4.2.6.8 and 6.1.1.4)
;

loop_
_geom_angle_atom_site_label_1
_geom_angle_atom_site_label_2
_geom_angle_atom_site_label_3
_geom_angle
_geom_angle_site_symmetry_1
_geom_angle_site_symmetry_2
_geom_angle_site_symmetry_3
_geom_angle_publ_flag
C(14) Ru(1) C(21) 114.4(2) . . . yes
C(14) Ru(1) C(22) 150.4(2) . . . yes
C(14) Ru(1) C(23) 142.3(2) . . . yes
C(14) Ru(1) C(24) 106.2(2) . . . yes
C(14) Ru(1) C(25) 92.9(2) . . . yes
C(14) Ru(1) C(31) 87.3(2) . . . yes
C(14) Ru(1) C(32) 88.7(2) . . . yes
C(21) Ru(1) C(22) 36.2(2) . . . yes
C(21) Ru(1) C(23) 60.5(2) . . . yes
C(21) Ru(1) C(24) 60.8(2) . . . yes
C(21) Ru(1) C(25) 36.2(2) . . . yes
C(21) Ru(1) C(31) 156.4(2) . . . yes
C(21) Ru(1) C(32) 98.8(2) . . . yes
C(22) Ru(1) C(23) 36.4(2) . . . yes
C(22) Ru(1) C(24) 61.0(2) . . . yes
C(22) Ru(1) C(25) 60.4(2) . . . yes
C(22) Ru(1) C(31) 121.1(2) . . . yes
C(22) Ru(1) C(32) 98.3(2) . . . yes
C(23) Ru(1) C(24) 36.7(3) . . . yes
C(23) Ru(1) C(25) 60.7(3) . . . yes
C(23) Ru(1) C(31) 96.8(2) . . . yes
C(23) Ru(1) C(32) 128.5(3) . . . yes
C(24) Ru(1) C(25) 36.5(3) . . . yes
C(24) Ru(1) C(31) 105.8(3) . . . yes
C(24) Ru(1) C(32) 158.2(3) . . . yes
C(25) Ru(1) C(31) 140.4(2) . . . yes
C(25) Ru(1) C(32) 129.3(3) . . . yes
C(31) Ru(1) C(32) 90.3(2) . . . yes
C(41) Cl(1) C(41) 62(2) . . 4_655 yes
C(11) S(1) C(14) 94.6(2) . . . yes
C(1) C(1) C(2) 112.4(5) 4_656 . . yes
C(1) C(1) C(2A) 108.3(6) 4_656 . . yes
C(1) C(1) C(12) 130.0(3) 4_656 . . yes
C(2) C(1) C(12) 117.5(6) . . . yes
C(2A) C(1) C(12) 120.7(7) . . . yes
F(1) C(2) F(2) 104(1) . . . yes
F(1) C(2) C(1) 116.4(10) . . . yes
F(1) C(2) C(3) 108.2(9) . . . yes
F(2) C(2) C(1) 112.2(9) . . . yes
F(2) C(2) C(3) 114.2(9) . . . yes
C(1) C(2) C(3) 102.1(8) . . . yes
F(1A) C(2A) F(2A) 107(1) . . . yes
F(1A) C(2A) C(3) 109(1) . . . yes
F(2A) C(2A) C(1) 113(1) . . . yes
F(2A) C(2A) C(3) 106(1) . . . yes
C(1) C(2A) C(3) 108(1) . . . yes
F(3) C(3) F(4) 100.9(7) . . . yes
F(3) C(3) C(2) 112.7(6) . . . yes
F(3) C(3) C(2) 130.7(6) . . 4_656 yes
F(3) C(3) C(2A) 121.5(7) . . . yes
F(3) C(3) C(2A) 122.3(7) . . 4_656 yes
F(3) C(3) F(4) 45.7(6) 4_656 . . yes
F(3) C(3) F(4) 100.9(7) 4_656 . 4_656 yes
F(3) C(3) C(2) 130.7(6) 4_656 . . yes
F(3) C(3) C(2) 112.7(6) 4_656 . 4_656 yes
F(3) C(3) C(2A) 122.3(7) 4_656 . . yes
F(3) C(3) C(2A) 121.5(7) 4_656 . 4_656 yes
F(4) C(3) C(2) 102.9(6) . . . yes
F(4) C(3) C(2) 97.0(6) . . 4_656 yes
F(4) C(3) C(2A) 112.3(7) . . 4_656 yes
F(4) C(3) C(2) 97.0(6) 4_656 . . yes
F(4) C(3) C(2) 102.9(6) 4_656 . 4_656 yes
F(4) C(3) C(2A) 112.3(7) 4_656 . . yes
F(4) C(3) C(2A) 88.4(7) 4_656 . 4_656 yes
C(2) C(3) C(2) 107.3(9) . . 4_656 yes
C(2) C(3) C(2A) 104.4(8) . . 4_656 yes
C(2) C(3) C(2A) 104.4(8) 4_656 . . yes
S(1) C(11) C(12) 110.0(4) . . . yes
S(1) C(11) C(15) 120.8(4) . . . yes
C(12) C(11) C(15) 129.2(5) . . . yes
C(1) C(12) C(11) 124.4(4) . . . yes
C(1) C(12) C(13) 124.3(4) . . . yes
C(11) C(12) C(13) 111.2(4) . . . yes
C(12) C(13) C(14) 115.4(4) . . . yes
Ru(1) C(14) S(1) 119.0(3) . . . yes
Ru(1) C(14) C(13) 132.3(4) . . . yes
S(1) C(14) C(13) 108.7(4) . . . yes
Ru(1) C(21) C(22) 71.0(4) . . . yes
Ru(1) C(21) C(25) 71.6(4) . . . yes
C(22) C(21) C(25) 107.9(6) . . . yes
Ru(1) C(22) C(21) 72.8(3) . . . yes
Ru(1) C(22) C(23) 71.5(4) . . . yes
C(21) C(22) C(23) 108.3(6) . . . yes
Ru(1) C(23) C(22) 72.1(4) . . . yes
Ru(1) C(23) C(24) 71.2(4) . . . yes
C(22) C(23) C(24) 108.0(6) . . . yes
Ru(1) C(24) C(23) 72.1(4) . . . yes
Ru(1) C(24) C(25) 73.0(4) . . . yes
C(23) C(24) C(25) 107.8(6) . . . yes
Ru(1) C(25) C(21) 72.3(4) . . . yes
Ru(1) C(25) C(24) 70.4(4) . . . yes
C(21) C(25) C(24) 108.0(7) . . . yes
Ru(1) C(31) O(31) 176.7(5) . . . yes
Ru(1) C(32) O(32) 177.5(5) . . . yes
Cl(1) C(41) Cl(1) 102(2) . . 4_655 yes
Cl(1) C(41) C(41) 59(1) . . 4_655 yes
Cl(1) C(41) C(41) 58(1) 4_655 . 4_655 yes
C(12) C(13) H(1) 121.70 . . . yes
C(14) C(13) H(1) 122.84 . . . yes
C(11) C(15) H(2) 108.69 . . . yes
C(11) C(15) H(3) 111.62 . . . yes
C(11) C(15) H(4) 110.77 . . . yes
H(2) C(15) H(3) 107.44 . . . yes
H(2) C(15) H(4) 106.97 . . . yes
H(3) C(15) H(4) 111.15 . . . yes
Ru(1) C(21) H(5) 124.33 . . . yes
C(22) C(21) H(5) 126.20 . . . yes
C(25) C(21) H(5) 125.91 . . . yes
Ru(1) C(22) H(6) 123.05 . . . yes
C(21) C(22) H(6) 126.24 . . . yes
C(23) C(22) H(6) 125.46 . . . yes
Ru(1) C(23) H(7) 124.92 . . . yes
C(22) C(23) H(7) 126.45 . . . yes
C(24) C(23) H(7) 125.44 . . . yes
Ru(1) C(24) H(8) 125.18 . . . yes
C(23) C(24) H(8) 127.13 . . . yes
C(25) C(24) H(8) 124.79 . . . yes
Ru(1) C(25) H(9) 125.80 . . . yes
C(21) C(25) H(9) 126.09 . . . yes
C(24) C(25) H(9) 125.80 . . . yes
Cl(1) C(41) H(10) 110.70 . . . yes
Cl(1) C(41) H(11) 110.04 . . . yes
Cl(1) C(41) H(10) 113.96 . . . yes
Cl(1) C(41) H(11) 113.42 . . . yes
C(41) C(41) H(10) 93.23 . . . yes
C(41) C(41) H(11) 160.53 . . . yes
H(10) C(41) H(11) 106.13 . . . yes

loop_
_geom_bond_atom_site_label_1
_geom_bond_atom_site_label_2
_geom_bond_distance
_geom_bond_site_symmetry_1
_geom_bond_site_symmetry_2
_geom_bond_publ_flag
Ru(1) C(14) 2.103(5) . . yes
Ru(1) C(21) 2.277(6) . . yes
Ru(1) C(22) 2.254(6) . . yes
Ru(1) C(23) 2.246(7) . . yes
Ru(1) C(24) 2.234(6) . . yes
Ru(1) C(25) 2.268(7) . . yes
Ru(1) C(31) 1.875(6) . . yes
Ru(1) C(32) 1.886(6) . . yes
Cl(1) C(41) 1.69(4) . . yes
Cl(1) C(41) 1.71(3) . 4_655 yes
S(1) C(11) 1.718(5) . . yes
S(1) C(14) 1.734(5) . . yes
F(1) F(1A) 0.85(2) . . yes
F(1) C(2) 1.33(2) . . yes
F(1) C(2A) 1.74(2) . . yes
F(1A) F(2) 1.34(2) . . yes
F(1A) C(2) 1.04(2) . . yes
F(1A) C(2A) 1.34(2) . . yes
F(2) F(2A) 1.04(2) . . yes
F(2) C(2) 1.39(1) . . yes
F(2) C(2A) 1.27(2) . . yes
F(2A) C(2) 1.66(2) . . yes
F(2A) C(2A) 1.30(2) . . yes
F(3) F(3) 1.27(2) . 4_656 yes
F(3) F(4) 1.07(1) . 4_656 yes
F(3) C(3) 1.31(1) . . yes
F(4) C(3) 1.43(1) . . yes
O(31) C(31) 1.117(7) . . yes
O(32) C(32) 1.124(7) . . yes
C(1) C(1) 1.349(9) . 4_656 yes
C(1) C(2) 1.49(1) . . yes
C(1) C(2A) 1.50(1) . . yes
C(1) C(12) 1.450(7) . . yes
C(2) C(2A) 0.42(2) . . yes
C(2) C(3) 1.58(1) . . yes
C(2A) C(3) 1.45(2) . . yes
C(11) C(12) 1.385(7) . . yes
C(11) C(15) 1.500(8) . . yes
C(12) C(13) 1.454(7) . . yes
C(13) C(14) 1.347(7) . . yes
C(21) C(22) 1.406(9) . . yes
C(21) C(25) 1.410(9) . . yes
C(22) C(23) 1.406(10) . . yes
C(23) C(24) 1.41(1) . . yes
C(24) C(25) 1.41(1) . . yes
C(41) C(41) 1.76(8) . 4_655 yes
C(13) H(1) 0.953 . . yes
C(15) H(2) 0.987 . . yes
C(15) H(3) 0.938 . . yes
C(15) H(4) 0.943 . . yes
C(21) H(5) 0.957 . . yes
C(22) H(6) 0.970 . . yes
C(23) H(7) 0.953 . . yes
C(24) H(8) 0.964 . . yes
C(25) H(9) 0.970 . . yes
C(41) H(10) 0.964 . . yes
C(41) H(11) 0.976 . . yes

loop_
_geom_contact_atom_site_label_1
_geom_contact_atom_site_label_2
_geom_contact_distance
_geom_contact_site_symmetry_1
_geom_contact_site_symmetry_2
_geom_contact_publ_flag
Cl(1) Cl(1) 3.53(2) . 5_655 ?
S(1) C(41) 3.44(4) . 8_555 ?
S(1) O(32) 3.523(5) . 2_655 ?
F(1) F(1) 2.87(2) . 5_666 ?
F(1) F(4) 3.00(1) . 8_564 ?
F(1) F(2A) 3.15(2) . 8_564 ?
F(1) C(23) 3.41(1) . 7_655 ?
F(1A) C(23) 3.12(2) . 7_655 ?
F(1A) C(24) 3.54(2) . 7_655 ?
F(2) O(32) 2.734(10) . 8_565 ?
F(2) C(22) 3.31(1) . 2_655 ?
F(2) C(24) 3.40(1) . 7_655 ?
F(2) C(23) 3.52(1) . 2_655 ?
F(2) C(23) 3.52(1) . 7_655 ?
F(2A) O(32) 2.74(1) . 8_565 ?
F(2A) C(23) 3.14(1) . 2_655 ?
F(2A) C(22) 3.36(1) . 2_655 ?
F(2A) C(32) 3.59(1) . 8_565 ?
F(4) O(32) 3.58(1) . 8_565 ?
O(31) O(32) 3.340(7) . 2_655 ?
O(31) C(21) 3.341(8) . 2_655 ?
O(31) C(25) 3.417(8) . 7_655 ?
O(31) C(32) 3.471(8) . 2_655 ?
O(31) C(22) 3.497(8) . 2_655 ?
O(32) C(31) 3.343(7) . 2_654 ?
O(32) C(22) 3.368(8) . 7_655 ?
O(32) C(23) 3.397(8) . 7_655 ?
C(11) C(14) 2.537(7) . . ?
C(11) C(12) 3.447(7) . 4_656 ?
C(11) C(11) 3.592(10) . 4_656 ?
C(12) C(12) 3.220(9) . 4_656 ?
